data_7037389
loop_
_publ_author_name
'Kitos, Alexandros A.'
'Efthymiou, Constantinos G.'
'Manos, Manolis J.'
'Tasiopoulos, Anastasios J.'
'Nastopoulos, Vassilios'
'Escuer, Albert'
'Perlepes, Spyros P.'

_publ_section_title
;
 Interesting copper(ii)-assisted transformations of 2-acetylpyridine and
 2-benzoylpyridine.
;
_journal_issue 3
_journal_name_full 'Dalton transactions (Cambridge, England : 2003)'
_journal_page_first 1063
_journal_page_last 1077
_journal_paper_doi 10.1039/c5dt03912f
_journal_volume 45
_journal_year 2016
_chemical_formula_moiety 'C26 H22 Cu2 N6 O12, 2(C H3 N O2)'
_chemical_formula_sum 'C28 H28 Cu2 N8 O16'
_chemical_formula_weight 859.66
_space_group_crystal_system monoclinic
_space_group_IT_number 14
_space_group_name_Hall '-P 2ybc'
_space_group_name_H-M_alt 'P 1 21/c 1'
_symmetry_space_group_name_Hall '-P 2ybc'
_symmetry_space_group_name_H-M 'P 1 21/c 1'
_atom_sites_solution_hydrogens geom
_atom_sites_solution_primary direct
_atom_sites_solution_secondary difmap
_audit_creation_method SHELXL-2014/7
_audit_update_record
;
2015-11-04 deposited with the CCDC.
2015-11-20 downloaded from the CCDC.
;
_cell_angle_alpha 90
_cell_angle_beta 98.962(2)
_cell_angle_gamma 90
_cell_formula_units_Z 2
_cell_length_a 8.1588(2)
_cell_length_b 10.3914(3)
_cell_length_c 20.3706(5)
_cell_measurement_reflns_used 6204
_cell_measurement_temperature 100(2)
_cell_measurement_theta_max 29.0980
_cell_measurement_theta_min 3.4560
_cell_volume 1705.96(8)
_computing_cell_refinement 'CrysAlisPro (Agilent Technologies, 2011)'
_computing_data_collection 'CrysAlisPro (Agilent Technologies, 2011)'
_computing_data_reduction 'CrysAlisPro (Agilent Technologies, 2011)'
_computing_molecular_graphics
;ORTEP-3 for Windows (Farrugia, 1997); PLATON (Spek, 1990);
MERCURY (Bruno et al. 2002)
;
_computing_publication_material 'WINGX (Farrugia, 1999)'
_computing_structure_refinement 'SHELXL-2014/7 (Sheldrick, 2014)'
_computing_structure_solution 'SIR92 (Altomare et al., 1994)'
_diffrn_ambient_temperature 100(2)
_diffrn_detector_area_resol_mean 10.4223
_diffrn_measured_fraction_theta_full 0.996
_diffrn_measured_fraction_theta_max 0.987
_diffrn_measurement_device_type 'Oxford Diffraction SuperNova with Atlas detector'
_diffrn_measurement_method '\w scans'
_diffrn_radiation_monochromator mirror
_diffrn_radiation_source 'SuperNova (Mo) X-ray Source'
_diffrn_radiation_type MoK\a
_diffrn_radiation_wavelength 0.71073
_diffrn_reflns_av_R_equivalents 0.0327
_diffrn_reflns_av_unetI/netI 0.0364
_diffrn_reflns_laue_measured_fraction_full 0.996
_diffrn_reflns_laue_measured_fraction_max 0.987
_diffrn_reflns_limit_h_max 10
_diffrn_reflns_limit_h_min -10
_diffrn_reflns_limit_k_max 13
_diffrn_reflns_limit_k_min -12
_diffrn_reflns_limit_l_max 26
_diffrn_reflns_limit_l_min -25
_diffrn_reflns_number 11182
_diffrn_reflns_point_group_measured_fraction_full 0.996
_diffrn_reflns_point_group_measured_fraction_max 0.987
_diffrn_reflns_theta_full 25.242
_diffrn_reflns_theta_max 26.993
_diffrn_reflns_theta_min 2.982
_exptl_absorpt_coefficient_mu 1.334
_exptl_absorpt_correction_T_max 1.000
_exptl_absorpt_correction_T_min 0.835
_exptl_absorpt_correction_type multi-scan
_exptl_absorpt_process_details
;
CrysAlisPro, Agilent Technologies,
Version 1.171.36.28 (release 01-02-2013 CrysAlis171 .NET)
(compiled Feb  1 2013,16:14:44)
Empirical absorption correction using spherical harmonics,
implemented in SCALE3 ABSPACK scaling algorithm.
;
_exptl_crystal_colour blue
_exptl_crystal_density_diffrn 1.674
_exptl_crystal_density_method 'not measured'
_exptl_crystal_description prism
_exptl_crystal_F_000 876
_exptl_crystal_size_max 0.15
_exptl_crystal_size_mid 0.14
_exptl_crystal_size_min 0.08
_refine_diff_density_max 0.503
_refine_diff_density_min -0.344
_refine_diff_density_rms 0.072
_refine_ls_extinction_method none
_refine_ls_goodness_of_fit_ref 1.070
_refine_ls_hydrogen_treatment constr
_refine_ls_matrix_type full
_refine_ls_number_parameters 276
_refine_ls_number_reflns 3680
_refine_ls_number_restraints 210
_refine_ls_restrained_S_all 1.047
_refine_ls_R_factor_all 0.0388
_refine_ls_R_factor_gt 0.0317
_refine_ls_shift/su_max 0.001
_refine_ls_shift/su_mean 0.000
_refine_ls_structure_factor_coef Fsqd
_refine_ls_weighting_details 'w=1/[\s^2^(Fo^2^)+(0.0306P)^2^+1.1898P] where P=(Fo^2^+2Fc^2^)/3'
_refine_ls_weighting_scheme calc
_refine_ls_wR_factor_gt 0.0731
_refine_ls_wR_factor_ref 0.0768
_reflns_Friedel_coverage 0.000
_reflns_number_gt 3222
_reflns_number_total 3680
_reflns_threshold_expression 'I > 2\s(I)'
_cod_data_source_file c5dt03912f2.cif
_cod_data_source_block 6
_cod_depositor_comments 'Adding full bibliography for 7037384--7037389.cif.'
_cod_database_code 7037389
_shelx_shelxl_version_number 2014/7
_shelx_space_group_comment
;
The symmetry employed for this shelxl refinement is uniquely defined
by the following loop, which should always be used as a source of
symmetry information in preference to the above space-group names.
They are only intended as comments.
;
_shelx_estimated_absorpt_t_min 0.825
_shelx_estimated_absorpt_t_max 0.901

loop_
_space_group_symop_operation_xyz
'x, y, z'
'-x, y+1/2, -z+1/2'
'-x, -y, -z'
'x, -y-1/2, z-1/2'

loop_
_atom_site_label
_atom_site_type_symbol
_atom_site_fract_x
_atom_site_fract_y
_atom_site_fract_z
_atom_site_U_iso_or_equiv
_atom_site_adp_type
_atom_site_occupancy
_atom_site_site_symmetry_order
_atom_site_calc_flag
_atom_site_refinement_flags_posn
_atom_site_refinement_flags_adp
_atom_site_refinement_flags_occupancy
_atom_site_disorder_assembly
_atom_site_disorder_group
Cu Cu 0.37714(3) 0.03376(2) 0.93974(2) 0.01172(9) Uani 1 1 d . . . . .
C2 C 0.5475(2) -0.0947(2) 0.84958(10) 0.0125(4) Uani 1 1 d . . . . .
C3 C 0.5829(3) -0.1464(2) 0.79029(10) 0.0161(4) Uani 1 1 d . . . . .
H3 H 0.6812 -0.1950 0.7897 0.019 Uiso 1 1 calc R U . . .
C4 C 0.4730(3) -0.1261(2) 0.73223(11) 0.0225(5) Uani 1 1 d . . . . .
H4 H 0.4945 -0.1613 0.6914 0.027 Uiso 1 1 calc R U . . .
C5 C 0.3309(3) -0.0536(3) 0.73436(11) 0.0294(6) Uani 1 1 d . . . . .
H5 H 0.2541 -0.0381 0.6951 0.035 Uiso 1 1 calc R U . . .
C6 C 0.3036(3) -0.0045(3) 0.79471(11) 0.0232(5) Uani 1 1 d . . . . .
H6 H 0.2069 0.0456 0.7963 0.028 Uiso 1 1 calc R U . . .
C7 C 0.6596(2) -0.1156(2) 0.91659(9) 0.0113(4) Uani 1 1 d . . . . .
C8A C 0.7001(13) -0.2600(7) 0.9271(8) 0.0125(15) Uani 0.5 1 d G U P A 1
C9A C 0.8602(11) -0.3068(8) 0.9283(7) 0.0158(13) Uani 0.5 1 d G U P A 1
H9A H 0.9491 -0.2489 0.9259 0.019 Uiso 0.5 1 calc R U P A 1
C10A C 0.8901(7) -0.4384(8) 0.9332(5) 0.0182(14) Uani 0.5 1 d G U P A 1
H10A H 0.9995 -0.4704 0.9340 0.022 Uiso 0.5 1 calc R U P A 1
C11A C 0.7601(6) -0.5232(7) 0.9368(4) 0.0172(14) Uani 0.5 1 d G U P A 1
H11A H 0.7805 -0.6131 0.9400 0.021 Uiso 0.5 1 calc R U P A 1
C12A C 0.6000(6) -0.4764(8) 0.9355(5) 0.0187(14) Uani 0.5 1 d G U P A 1
H12A H 0.5111 -0.5343 0.9380 0.022 Uiso 0.5 1 calc R U P A 1
C13A C 0.5701(9) -0.3448(8) 0.9307(6) 0.0157(13) Uani 0.5 1 d G U P A 1
H13A H 0.4607 -0.3128 0.9299 0.019 Uiso 0.5 1 calc R U P A 1
C8B C 0.6827(14) -0.2606(7) 0.9253(8) 0.0152(16) Uani 0.5 1 d G U P A 2
C9B C 0.8353(11) -0.3226(8) 0.9312(7) 0.0188(14) Uani 0.5 1 d G U P A 2
H9B H 0.9340 -0.2738 0.9317 0.023 Uiso 0.5 1 calc R U P A 2
C10B C 0.8436(7) -0.4558(8) 0.9365(5) 0.0210(15) Uani 0.5 1 d G U P A 2
H10B H 0.9479 -0.4982 0.9406 0.025 Uiso 0.5 1 calc R U P A 2
C11B C 0.6992(7) -0.5272(7) 0.9359(4) 0.0236(17) Uani 0.5 1 d G U P A 2
H11B H 0.7049 -0.6183 0.9395 0.028 Uiso 0.5 1 calc R U P A 2
C12B C 0.5466(7) -0.4653(8) 0.9299(5) 0.0252(16) Uani 0.5 1 d G U P A 2
H12B H 0.4480 -0.5140 0.9295 0.030 Uiso 0.5 1 calc R U P A 2
C13B C 0.5384(10) -0.3320(9) 0.9246(7) 0.0191(15) Uani 0.5 1 d G U P A 2
H13B H 0.4341 -0.2897 0.9206 0.023 Uiso 0.5 1 calc R U P A 2
C14 C 0.8253(2) -0.0416(2) 0.91945(11) 0.0141(4) Uani 1 1 d . . . . .
H14A H 0.9035 -0.0674 0.9594 0.017 Uiso 1 1 calc R U . . .
H14B H 0.8767 -0.0615 0.8797 0.017 Uiso 1 1 calc R U . . .
N1 N 0.4091(2) -0.02514(18) 0.85129(9) 0.0150(4) Uani 1 1 d . . . . .
N2 N 0.1870(2) 0.23471(18) 0.89875(9) 0.0178(4) Uani 1 1 d . . . . .
N3 N 0.7886(2) 0.09837(18) 0.92188(9) 0.0177(4) Uani 1 1 d . . . . .
O1 O 0.57379(16) -0.06650(14) 0.96620(7) 0.0130(3) Uani 1 1 d . . . . .
O2 O 0.16108(17) 0.11722(14) 0.91873(7) 0.0157(3) Uani 1 1 d . . . . .
O3 O 0.3327(2) 0.26392(16) 0.89536(8) 0.0272(4) Uani 1 1 d . . . . .
O4 O 0.0691(2) 0.30632(17) 0.88471(9) 0.0321(4) Uani 1 1 d . . . . .
O5 O 0.7319(2) 0.15228(16) 0.86969(8) 0.0262(4) Uani 1 1 d . . . . .
O6 O 0.8098(2) 0.15045(16) 0.97677(8) 0.0242(4) Uani 1 1 d . . . . .
C15 C 0.1818(4) 0.5783(3) 0.79012(16) 0.0421(7) Uani 1 1 d . . . . .
H15A H 0.1287 0.5022 0.8059 0.063 Uiso 1 1 calc R U . . .
H15B H 0.2973 0.5831 0.8122 0.063 Uiso 1 1 calc R U . . .
H15C H 0.1790 0.5722 0.7420 0.063 Uiso 1 1 calc R U . . .
N4 N 0.0924(3) 0.6946(2) 0.80563(12) 0.0327(5) Uani 1 1 d . . . . .
O7 O 0.1541(2) 0.7612(2) 0.85266(12) 0.0498(6) Uani 1 1 d . . . . .
O8 O -0.0397(2) 0.7184(2) 0.77096(11) 0.0472(5) Uani 1 1 d . . . . .

loop_
_atom_site_aniso_label
_atom_site_aniso_U_11
_atom_site_aniso_U_22
_atom_site_aniso_U_33
_atom_site_aniso_U_23
_atom_site_aniso_U_13
_atom_site_aniso_U_12
Cu 0.01075(13) 0.01530(15) 0.00892(13) -0.00091(10) 0.00096(9) 0.00226(10)
C2 0.0123(9) 0.0121(10) 0.0132(10) 0.0002(8) 0.0021(8) -0.0024(8)
C3 0.0184(10) 0.0164(11) 0.0138(10) -0.0016(9) 0.0038(8) 0.0001(9)
C4 0.0249(11) 0.0306(14) 0.0126(10) -0.0054(10) 0.0046(9) 0.0016(10)
C5 0.0225(11) 0.0530(17) 0.0109(10) -0.0023(11) -0.0026(9) 0.0087(12)
C6 0.0175(10) 0.0361(14) 0.0149(11) 0.0000(10) -0.0009(9) 0.0091(10)
C7 0.0130(9) 0.0111(10) 0.0099(9) -0.0019(8) 0.0026(7) 0.0003(8)
C8A 0.019(3) 0.013(3) 0.006(3) -0.002(3) 0.003(3) -0.004(2)
C9A 0.021(3) 0.011(3) 0.014(3) -0.001(2) 0.000(2) 0.000(2)
C10A 0.026(3) 0.014(3) 0.014(2) 0.000(2) 0.002(3) -0.003(2)
C11A 0.028(4) 0.012(2) 0.012(2) -0.001(2) 0.000(3) -0.001(3)
C12A 0.027(4) 0.013(2) 0.015(3) 0.001(2) -0.002(3) -0.006(3)
C13A 0.022(3) 0.016(3) 0.009(3) 0.003(2) 0.000(3) 0.002(2)
C8B 0.023(3) 0.016(3) 0.005(3) 0.000(3) -0.005(3) 0.006(2)
C9B 0.027(3) 0.017(3) 0.011(2) -0.002(3) -0.001(3) 0.002(2)
C10B 0.033(4) 0.014(3) 0.015(2) 0.000(2) -0.001(3) 0.006(3)
C11B 0.042(5) 0.012(2) 0.014(2) 0.001(2) -0.005(4) -0.003(3)
C12B 0.041(4) 0.022(3) 0.011(2) 0.001(2) -0.005(3) -0.009(3)
C13B 0.028(3) 0.013(3) 0.015(3) 0.003(2) -0.002(3) -0.003(2)
C14 0.0131(9) 0.0130(11) 0.0164(10) -0.0020(9) 0.0029(8) 0.0015(8)
N1 0.0140(8) 0.0192(10) 0.0116(8) -0.0006(8) 0.0015(7) 0.0025(7)
N2 0.0221(9) 0.0155(10) 0.0156(9) -0.0001(8) 0.0020(7) 0.0012(8)
N3 0.0160(8) 0.0144(10) 0.0214(10) 0.0007(8) -0.0007(7) -0.0045(7)
O1 0.0124(6) 0.0175(8) 0.0093(7) -0.0031(6) 0.0020(5) 0.0033(6)
O2 0.0149(7) 0.0144(8) 0.0181(7) 0.0037(6) 0.0029(6) 0.0018(6)
O3 0.0261(8) 0.0251(9) 0.0322(9) -0.0001(8) 0.0107(7) -0.0075(7)
O4 0.0357(9) 0.0227(9) 0.0377(10) 0.0057(8) 0.0048(8) 0.0136(8)
O5 0.0315(9) 0.0178(9) 0.0261(9) 0.0072(8) -0.0060(7) -0.0033(7)
O6 0.0308(9) 0.0177(9) 0.0224(9) -0.0061(7) -0.0008(7) -0.0021(7)
C15 0.0387(15) 0.0419(17) 0.0455(17) -0.0121(15) 0.0063(13) 0.0078(14)
N4 0.0245(10) 0.0327(13) 0.0431(13) -0.0086(11) 0.0124(10) -0.0070(10)
O7 0.0345(10) 0.0528(14) 0.0646(15) -0.0313(12) 0.0158(10) -0.0174(10)
O8 0.0302(10) 0.0534(14) 0.0574(13) -0.0052(11) 0.0052(10) 0.0078(10)

loop_
_atom_type_symbol
_atom_type_description
_atom_type_scat_dispersion_real
_atom_type_scat_dispersion_imag
_atom_type_scat_source
C C 0.0033 0.0016 'International Tables Vol C Tables 4.2.6.8 and 6.1.1.4'
H H 0.0000 0.0000 'International Tables Vol C Tables 4.2.6.8 and 6.1.1.4'
N N 0.0061 0.0033 'International Tables Vol C Tables 4.2.6.8 and 6.1.1.4'
O O 0.0106 0.0060 'International Tables Vol C Tables 4.2.6.8 and 6.1.1.4'
Cu Cu 0.3201 1.2651 'International Tables Vol C Tables 4.2.6.8 and 6.1.1.4'

loop_
_geom_angle_atom_site_label_1
_geom_angle_atom_site_label_2
_geom_angle_atom_site_label_3
_geom_angle
_geom_angle_site_symmetry_1
_geom_angle_site_symmetry_3
O1 Cu O1 77.36(6) . 3_657
O1 Cu O2 172.03(6) . .
O1 Cu O2 100.39(6) 3_657 .
O1 Cu N1 82.15(6) . .
O1 Cu N1 159.03(7) 3_657 .
O2 Cu N1 100.51(7) . .
O1 Cu Cu 38.77(4) . 3_657
O1 Cu Cu 38.60(4) 3_657 3_657
O2 Cu Cu 138.49(4) . 3_657
N1 Cu Cu 120.79(5) . 3_657
N1 C2 C3 121.17(18) . .
N1 C2 C7 116.06(17) . .
C3 C2 C7 122.75(18) . .
C4 C3 C2 119.20(19) . .
C4 C3 H3 120.4 . .
C2 C3 H3 120.4 . .
C3 C4 C5 119.3(2) . .
C3 C4 H4 120.4 . .
C5 C4 H4 120.4 . .
C6 C5 C4 118.6(2) . .
C6 C5 H5 120.7 . .
C4 C5 H5 120.7 . .
N1 C6 C5 122.3(2) . .
N1 C6 H6 118.9 . .
C5 C6 H6 118.9 . .
O1 C7 C8B 109.9(6) . .
O1 C7 C2 106.96(15) . .
C8B C7 C2 106.8(6) . .
O1 C7 C8A 111.8(6) . .
C2 C7 C8A 110.3(6) . .
O1 C7 C14 108.72(16) . .
C8B C7 C14 113.3(4) . .
C2 C7 C14 111.02(16) . .
C8A C7 C14 108.1(4) . .
C9A C8A C13A 120.0 . .
C9A C8A C7 121.5(6) . .
C13A C8A C7 118.3(6) . .
C10A C9A C8A 120.0 . .
C10A C9A H9A 120.0 . .
C8A C9A H9A 120.0 . .
C9A C10A C11A 120.0 . .
C9A C10A H10A 120.0 . .
C11A C10A H10A 120.0 . .
C12A C11A C10A 120.0 . .
C12A C11A H11A 120.0 . .
C10A C11A H11A 120.0 . .
C11A C12A C13A 120.0 . .
C11A C12A H12A 120.0 . .
C13A C12A H12A 120.0 . .
C12A C13A C8A 120.0 . .
C12A C13A H13A 120.0 . .
C8A C13A H13A 120.0 . .
C9B C8B C13B 120.0 . .
C9B C8B C7 124.1(6) . .
C13B C8B C7 115.9(6) . .
C8B C9B C10B 120.0 . .
C8B C9B H9B 120.0 . .
C10B C9B H9B 120.0 . .
C11B C10B C9B 120.0 . .
C11B C10B H10B 120.0 . .
C9B C10B H10B 120.0 . .
C10B C11B C12B 120.0 . .
C10B C11B H11B 120.0 . .
C12B C11B H11B 120.0 . .
C13B C12B C11B 120.0 . .
C13B C12B H12B 120.0 . .
C11B C12B H12B 120.0 . .
C12B C13B C8B 120.0 . .
C12B C13B H13B 120.0 . .
C8B C13B H13B 120.0 . .
N3 C14 C7 107.94(15) . .
N3 C14 H14A 110.1 . .
C7 C14 H14A 110.1 . .
N3 C14 H14B 110.1 . .
C7 C14 H14B 110.1 . .
H14A C14 H14B 108.4 . .
C6 N1 C2 119.44(18) . .
C6 N1 Cu 125.44(15) . .
C2 N1 Cu 115.10(14) . .
O4 N2 O3 124.6(2) . .
O4 N2 O2 118.86(18) . .
O3 N2 O2 116.52(17) . .
O5 N3 O6 124.58(19) . .
O5 N3 C14 117.93(18) . .
O6 N3 C14 117.39(18) . .
C7 O1 Cu 118.79(12) . .
C7 O1 Cu 136.61(12) . 3_657
Cu O1 Cu 102.64(6) . 3_657
N2 O2 Cu 107.31(11) . .
N4 C15 H15A 109.5 . .
N4 C15 H15B 109.5 . .
H15A C15 H15B 109.5 . .
N4 C15 H15C 109.5 . .
H15A C15 H15C 109.5 . .
H15B C15 H15C 109.5 . .
O8 N4 O7 123.8(2) . .
O8 N4 C15 117.8(2) . .
O7 N4 C15 118.4(2) . .

loop_
_geom_bond_atom_site_label_1
_geom_bond_atom_site_label_2
_geom_bond_distance
_geom_bond_site_symmetry_2
Cu O1 1.9185(14) .
Cu O1 1.9256(14) 3_657
Cu O2 1.9514(14) .
Cu N1 1.9584(17) .
Cu Cu 3.0010(5) 3_657
C2 N1 1.346(3) .
C2 C3 1.393(3) .
C2 C7 1.536(3) .
C3 C4 1.385(3) .
C3 H3 0.9500 .
C4 C5 1.388(3) .
C4 H4 0.9500 .
C5 C6 1.381(3) .
C5 H5 0.9500 .
C6 N1 1.344(3) .
C6 H6 0.9500 .
C7 O1 1.412(2) .
C7 C8B 1.525(8) .
C7 C8A 1.544(7) .
C7 C14 1.548(3) .
C8A C9A 1.3900 .
C8A C13A 1.3900 .
C9A C10A 1.3900 .
C9A H9A 0.9500 .
C10A C11A 1.3900 .
C10A H10A 0.9500 .
C11A C12A 1.3900 .
C11A H11A 0.9500 .
C12A C13A 1.3900 .
C12A H12A 0.9500 .
C13A H13A 0.9500 .
C8B C9B 1.3900 .
C8B C13B 1.3900 .
C9B C10B 1.3900 .
C9B H9B 0.9500 .
C10B C11B 1.3900 .
C10B H10B 0.9500 .
C11B C12B 1.3900 .
C11B H11B 0.9500 .
C12B C13B 1.3900 .
C12B H12B 0.9500 .
C13B H13B 0.9500 .
C14 N3 1.488(3) .
C14 H14A 0.9900 .
C14 H14B 0.9900 .
N2 O4 1.214(2) .
N2 O3 1.240(2) .
N2 O2 1.314(2) .
N3 O5 1.227(2) .
N3 O6 1.230(2) .
O1 Cu 1.9257(14) 3_657
C15 N4 1.471(4) .
C15 H15A 0.9800 .
C15 H15B 0.9800 .
C15 H15C 0.9800 .
N4 O8 1.218(3) .
N4 O7 1.225(3) .
